data_2207055
loop_
_publ_author_name
'Khoo, Teng-Jin'
'Cowley, Andrew R.'
'Watkin, David J.'
'Tahir, M. Ibrahim M.'
'Crouse, Karen A.'

_publ_section_title <i>N</i>-(3-Pyridylmethylene)-<i>N</i>'-[5-(3-pyridylmethylsulfanyl)-1,3,4-thiadiazol-2-yl]hydrazine
_journal_issue 10
_journal_name_full 'Acta Crystallographica Section E'
_journal_page_first o3414
_journal_page_last o3415
_journal_paper_doi 10.1107/S1600536805030035
_journal_volume 61
_journal_year 2005
_chemical_formula_moiety 'C14 H12 N6 S2'
_chemical_formula_sum 'C14 H12 N6 S2'
_chemical_formula_weight 328.42
_chemical_melting_point 150
_chemical_name_systematic
;
N-Pyridin-3-ylmethylene-N-[5-(pyridine-3-ylmethyl
sulfanyl)-[1,3,4]thiadiazol-2-yl]-hydrazine'
;
_space_group_IT_number 2
_symmetry_cell_setting triclinic
_symmetry_space_group_name_Hall '-P 1'
_symmetry_space_group_name_H-M 'P -1'
_atom_sites_solution_hydrogens geom
_atom_sites_solution_primary direct
_audit_creation_method CRYSTALS_ver_12.80
_cell_angle_alpha 74.1696(12)
_cell_angle_beta 83.0827(14)
_cell_angle_gamma 80.8197(13)
_cell_formula_units_Z 2
_cell_length_a 4.5955(2)
_cell_length_b 11.4301(4)
_cell_length_c 14.8292(6)
_cell_measurement_reflns_used 2920
_cell_measurement_temperature 150
_cell_measurement_theta_max 27
_cell_measurement_theta_min 1
_cell_volume 737.36(5)
_computing_cell_refinement 'DENZO/SCALEPACK (Otwinowski & Minor, 1997)'
_computing_data_collection 'COLLECT (Nonius, 2001)'
_computing_data_reduction DENZO/SCALEPACK
_computing_molecular_graphics 'CAMERON (Watkin et al., 1996)'
_computing_publication_material CRYSTALS
_computing_structure_refinement 'CRYSTALS (Betteridge et al., 2003)'
_computing_structure_solution 'SIR92 (Altomare et al., 1993)'
_diffrn_ambient_temperature 150
_diffrn_measured_fraction_theta_full 0.991
_diffrn_measured_fraction_theta_max 0.979
_diffrn_measurement_device_type 'Nonius Kappa CCD'
_diffrn_measurement_method \w
_diffrn_radiation_monochromator graphite
_diffrn_radiation_type 'Mo K\a'
_diffrn_radiation_wavelength 0.71073
_diffrn_reflns_av_R_equivalents 0.026
_diffrn_reflns_limit_h_max 5
_diffrn_reflns_limit_h_min -5
_diffrn_reflns_limit_k_max 14
_diffrn_reflns_limit_k_min -14
_diffrn_reflns_limit_l_max 19
_diffrn_reflns_limit_l_min -18
_diffrn_reflns_number 5604
_diffrn_reflns_theta_full 25.401
_diffrn_reflns_theta_max 27.610
_diffrn_reflns_theta_min 2.988
_diffrn_standards_number 0
_exptl_absorpt_coefficient_mu 0.366
_exptl_absorpt_correction_T_max 1.00
_exptl_absorpt_correction_T_min 1.00
_exptl_absorpt_correction_type multi-scan
_exptl_absorpt_process_details 'DENZO/SCALEPACK (Otwinowski & Minor, 1997)'
_exptl_crystal_colour brown--orange
_exptl_crystal_density_diffrn 1.479
_exptl_crystal_density_method 'not measured'
_exptl_crystal_description block
_exptl_crystal_F_000 340
_exptl_crystal_size_max 0.01
_exptl_crystal_size_mid 0.01
_exptl_crystal_size_min 0.01
_refine_diff_density_max 0.39
_refine_diff_density_min -0.32
_refine_ls_extinction_method None
_refine_ls_goodness_of_fit_ref 1.0733
_refine_ls_hydrogen_treatment mixed
_refine_ls_matrix_type full
_refine_ls_number_parameters 203
_refine_ls_number_reflns 2154
_refine_ls_number_restraints 0
_refine_ls_R_factor_all 0.0795
_refine_ls_R_factor_gt 0.0434
_refine_ls_shift/su_max 0.000202
_refine_ls_structure_factor_coef F
_refine_ls_weighting_details
;
Method, part 1, Chebychev polynomial, (Watkin, 1994, Prince, 1982)
  [weight] = 1.0/[A~0~*T~0~(x)+A~1~*T~1~(x) ... +A~n-1~]*T~n-1~(x)]   where
A~i~ are the Chebychev coefficients listed below and x= Fcalc/Fmax   Method =
Robust Weighting (Prince, 1982)   W = [weight] * [1-(\dF/6*\sF)^2^]^2^
 A~i~ are: 1.61 0.745 1.30
;
_refine_ls_weighting_scheme calc
_refine_ls_wR_factor_all 0.0599
_refine_ls_wR_factor_gt 0.0493
_refine_ls_wR_factor_ref 0.0493
_reflns_number_gt 2154
_reflns_number_total 3327
_reflns_threshold_expression I>3\s(I)
_cod_data_source_file rz6113.cif
_cod_data_source_block I
_cod_depositor_comments
;
The following automatic conversions were performed:
'_symmetry_cell_setting' value 'Triclinic' changed to 'triclinic'
according to '/home/saulius/struct/CIF-dictionaries/cif_core.dic'
dictionary named 'cif_core.dic' version 2.4.1 from 2010-06-29.

Automatic conversion script
Id: cif_fix_enum 1527 2010-12-29 10:47:43Z saulius 

The following automatic conversions were performed:

'_symmetry_cell_setting' value 'Triclinic' changed to 'triclinic'
according to /home/saulius/struct/CIF-dictionaries/cif_core.dic
dictionary named 'cif_core.dic' version 2.4.1 from 2010-06-29.

Automatic conversion script
Id: cif_fix_values 1715 2011-07-08 13:25:40Z adriana 
;
_cod_original_sg_symbol_H-M 'P -1 '
_cod_database_code 2207055
_cod_database_fobs_code 2207055

loop_
_symmetry_equiv_pos_as_xyz
x,y,z
-x,-y,-z

loop_
_atom_site_label
_atom_site_fract_x
_atom_site_fract_y
_atom_site_fract_z
_atom_site_U_iso_or_equiv
_atom_site_adp_type
_atom_site_occupancy
_atom_site_type_symbol
H1 -0.5252 0.6025 0.2993 0.0689 Uiso 1.0000 H
H2 -0.0376 0.6182 0.5004 0.0730 Uiso 1.0000 H
H3 -0.1511 0.8256 0.4622 0.0640 Uiso 1.0000 H
H4 -0.4378 0.9288 0.3448 0.0680 Uiso 1.0000 H
H5 -0.8580 0.8962 0.2436 0.0629 Uiso 1.0000 H
H6 -0.7873 0.7770 0.2057 0.0630 Uiso 1.0000 H
H7 0.257(8) 0.543(3) -0.056(2) 0.040(8) Uiso 1.0000 H
H8 0.6066 0.5559 -0.1666 0.0340 Uiso 1.0000 H
H9 1.0196 0.5613 -0.2946 0.0650 Uiso 1.0000 H
H10 1.3262 0.6734 -0.4067 0.0640 Uiso 1.0000 H
H11 1.3413 0.8767 -0.4148 0.0719 Uiso 1.0000 H
H12 0.7091 0.8710 -0.2088 0.0669 Uiso 1.0000 H
S1 -0.48631(14) 0.92252(5) 0.12260(5) 0.0289 Uani 1.0000 S
S2 0.00314(14) 0.82978(5) -0.00637(5) 0.0271 Uani 1.0000 S
N1 -0.2752(7) 0.5872(2) 0.40325(18) 0.0483 Uani 1.0000 N
N2 -0.3359(5) 0.68790(18) 0.10971(16) 0.0282 Uani 1.0000 N
N3 -0.1392(5) 0.61232(18) 0.06430(15) 0.0279 Uani 1.0000 N
N4 0.2561(5) 0.6195(2) -0.05079(16) 0.0285 Uani 1.0000 N
N5 0.4411(5) 0.69178(19) -0.11336(15) 0.0275 Uani 1.0000 N
N6 1.0191(6) 0.8947(3) -0.3149(2) 0.0465 Uani 1.0000 N
C1 -0.1688(7) 0.6541(3) 0.4497(2) 0.0451 Uani 1.0000 C
C2 -0.4437(7) 0.6487(3) 0.3328(2) 0.0409 Uani 1.0000 C
C3 -0.2263(7) 0.7802(3) 0.4293(2) 0.0418 Uani 1.0000 C
C4 -0.5131(6) 0.7752(2) 0.30629(18) 0.0309 Uani 1.0000 C
C5 -0.4004(7) 0.8419(3) 0.3564(2) 0.0373 Uani 1.0000 C
C6 -0.7004(6) 0.8379(2) 0.22499(19) 0.0322 Uani 1.0000 C
C7 -0.2880(5) 0.8016(2) 0.08095(17) 0.0260 Uani 1.0000 C
C8 0.0471(5) 0.6741(2) 0.00293(17) 0.0242 Uani 1.0000 C
C9 0.6176(6) 0.6381(2) -0.16785(19) 0.0292 Uani 1.0000 C
C10 0.8247(5) 0.7047(2) -0.23758(18) 0.0292 Uani 1.0000 C
C11 1.0169(6) 0.6457(3) -0.2966(2) 0.0349 Uani 1.0000 C
C12 1.2071(7) 0.7114(3) -0.3634(2) 0.0423 Uani 1.0000 C
C13 1.2005(7) 0.8349(3) -0.3706(2) 0.0445 Uani 1.0000 C
C14 0.8345(6) 0.8298(3) -0.2502(2) 0.0355 Uani 1.0000 C

loop_
_atom_site_aniso_label
_atom_site_aniso_U_11
_atom_site_aniso_U_22
_atom_site_aniso_U_33
_atom_site_aniso_U_12
_atom_site_aniso_U_13
_atom_site_aniso_U_23
S1 0.0334(3) 0.0211(3) 0.0310(3) 0.0010(2) -0.0009(3) -0.0080(2)
S2 0.0270(3) 0.0201(3) 0.0343(4) -0.0028(2) -0.0002(2) -0.0083(2)
N1 0.0661(18) 0.0356(13) 0.0370(14) 0.0067(12) -0.0094(13) -0.0042(11)
N2 0.0291(11) 0.0212(10) 0.0335(11) 0.0002(8) -0.0021(9) -0.0080(8)
N3 0.0284(11) 0.0221(10) 0.0327(11) -0.0009(8) 0.0026(9) -0.0097(8)
N4 0.0285(10) 0.0211(10) 0.0364(12) -0.0037(8) 0.0020(8) -0.0098(8)
N5 0.0228(10) 0.0259(10) 0.0342(11) -0.0016(8) -0.0018(8) -0.0095(8)
N6 0.0522(16) 0.0396(14) 0.0468(15) -0.0141(12) 0.0065(12) -0.0096(11)
C1 0.0476(17) 0.0492(17) 0.0327(15) 0.0081(14) -0.0076(13) -0.0074(13)
C2 0.0511(18) 0.0330(14) 0.0363(14) -0.0028(12) -0.0012(13) -0.0076(12)
C3 0.0427(16) 0.0501(17) 0.0335(15) -0.0046(13) -0.0028(12) -0.0135(13)
C4 0.0262(12) 0.0354(13) 0.0287(12) -0.0006(10) 0.0016(10) -0.0082(10)
C5 0.0414(15) 0.0333(14) 0.0366(14) -0.0036(11) -0.0028(12) -0.0092(11)
C6 0.0282(13) 0.0320(13) 0.0351(14) -0.0019(10) -0.0011(10) -0.0080(11)
C7 0.0243(11) 0.0247(11) 0.0280(12) -0.0019(9) -0.0039(9) -0.0051(9)
C8 0.0233(11) 0.0202(10) 0.0297(12) -0.0014(9) -0.0053(9) -0.0069(9)
C9 0.0292(13) 0.0236(11) 0.0354(13) -0.0039(9) -0.0021(10) -0.0087(10)
C10 0.0236(12) 0.0342(13) 0.0311(13) -0.0028(10) -0.0052(10) -0.0100(10)
C11 0.0309(13) 0.0361(14) 0.0398(14) -0.0018(11) -0.0018(11) -0.0151(12)
C12 0.0325(14) 0.0594(19) 0.0382(15) -0.0037(13) 0.0006(12) -0.0207(14)
C13 0.0404(16) 0.0528(19) 0.0403(16) -0.0153(14) 0.0021(13) -0.0089(14)
C14 0.0352(14) 0.0321(13) 0.0404(15) -0.0064(11) 0.0011(11) -0.0120(11)

loop_
_atom_type_symbol
_atom_type_scat_dispersion_real
_atom_type_scat_dispersion_imag
_atom_type_scat_source
C 0.0033 0.0016 'International Tables Vol C 4.2.6.8 and 6.1.1.4'
H 0.0000 0.0000 'International Tables Vol C 4.2.6.8 and 6.1.1.4'
N 0.0061 0.0033 'International Tables Vol C 4.2.6.8 and 6.1.1.4'
S 0.1246 0.1234 'International Tables Vol C 4.2.6.8 and 6.1.1.4'

loop_
_geom_angle_atom_site_label_1
_geom_angle_atom_site_label_2
_geom_angle_atom_site_label_3
_geom_angle
_geom_angle_publ_flag
C6 S1 C7 100.67(12) yes
C7 S2 C8 85.84(11) yes
C1 N1 C2 116.9(3) yes
N3 N2 C7 112.2(2) yes
N2 N3 C8 111.8(2) yes
H7 N4 N5 118(2) no
H7 N4 C8 123(2) no
N5 N4 C8 117.9(2) yes
N4 N5 C9 115.5(2) yes
C13 N6 C14 117.3(3) yes
H2 C1 N1 123.1 no
H2 C1 C3 113.5 no
N1 C1 C3 123.3(3) yes
H1 C2 N1 118.3 no
H1 C2 C4 117.4 no
N1 C2 C4 124.3(3) yes
H3 C3 C1 122.5 no
H3 C3 C5 118.6 no
C1 C3 C5 118.9(3) .
C2 C4 C5 117.3(3) .
C2 C4 C6 121.2(3) .
C5 C4 C6 121.5(2) .
H4 C5 C4 124.1 no
H4 C5 C3 116.6 no
C4 C5 C3 119.2(3) .
C4 C6 S1 112.42(18) yes
C4 C6 H6 109.8 no
S1 C6 H6 108.0 no
C4 C6 H5 110.1 no
S1 C6 H5 107.4 no
H6 C6 H5 109.0 no
S2 C7 S1 119.78(14) yes
S2 C7 N2 114.84(19) yes
S1 C7 N2 125.4(2) yes
S2 C8 N4 122.56(19) yes
S2 C8 N3 115.38(18) yes
N4 C8 N3 122.1(2) yes
H8 C9 N5 120.6 no
H8 C9 C10 118.4 no
N5 C9 C10 120.9(2) yes
C9 C10 C11 120.6(2) .
C9 C10 C14 122.0(2) .
C11 C10 C14 117.3(3) .
H9 C11 C10 122.9 no
H9 C11 C12 117.5 no
C10 C11 C12 119.6(3) .
H10 C12 C11 119.7 no
H10 C12 C13 121.2 no
C11 C12 C13 118.9(3) .
H11 C13 C12 117.0 no
H11 C13 N6 119.7 no
C12 C13 N6 123.2(3) yes
H12 C14 C10 118.4 no
H12 C14 N6 117.9 no
C10 C14 N6 123.7(3) yes

loop_
_geom_bond_atom_site_label_1
_geom_bond_atom_site_label_2
_geom_bond_distance
_geom_bond_publ_flag
H1 C2 0.958 no
H2 C1 0.980 no
H3 C3 0.929 no
H4 C5 0.952 no
H5 C6 0.971 no
H6 C6 0.976 no
H7 N4 0.90(4) no
H8 C9 0.944 no
H9 C11 0.956 no
H10 C12 0.945 no
H11 C13 0.950 no
H12 C14 0.958 no
S1 C6 1.831(3) yes
S1 C7 1.746(3) yes
S2 C7 1.750(3) yes
S2 C8 1.727(2) yes
N1 C1 1.336(5) yes
N1 C2 1.344(4) yes
N2 N3 1.392(3) yes
N2 C7 1.298(3) yes
N3 C8 1.310(3) yes
N4 N5 1.372(3) yes
N4 C8 1.357(3) yes
N5 C9 1.281(3) yes
N6 C13 1.344(4) yes
N6 C14 1.344(4) yes
C1 C3 1.377(5) .
C2 C4 1.385(4) .
C3 C5 1.385(4) .
C4 C5 1.389(4) .
C4 C6 1.513(4) .
C9 C10 1.456(4) .
C10 C11 1.395(4) .
C10 C14 1.398(4) .
C11 C12 1.380(4) .
C12 C13 1.382(5) .

loop_
_geom_hbond_atom_site_label_D
_geom_hbond_atom_site_label_H
_geom_hbond_atom_site_label_A
_geom_hbond_site_symmetry_A
_geom_hbond_distance_DH
_geom_hbond_distance_HA
_geom_hbond_distance_DA
_geom_hbond_angle_DHA
_geom_hbond_publ_flag
N4 H7 N3 2_565 0.90(4) 1.98(4) 2.849(3) 164(3) yes

loop_
_cod_related_entry_id
_cod_related_entry_database
_cod_related_entry_code
1 ChemSpider 21180208
